data_7056725
loop_
_publ_author_name
'Slavik, Petr'
'Dvorakova, Hana'
'Eigner, Vaclav'
'Lhotak, Pavel'

_publ_section_title
;
 meta-Bridged Calix[4]arenes Prepared by Friedel--Crafts Alkylation
;
_journal_name_full 'New Journal of Chemistry'
_journal_paper_doi 10.1039/C7NJ03394J
_journal_year 2017
_chemical_formula_moiety 'C66 H64 O4, C H4 O, H2 O '
_chemical_formula_sum 'C67 H70 O6'
_chemical_formula_weight 971.29
_space_group_IT_number 2
_symmetry_cell_setting triclinic
_symmetry_space_group_name_Hall '-P 1'
_symmetry_space_group_name_H-M 'P -1'
_atom_sites_solution_hydrogens difmap
_atom_sites_solution_primary other
_atom_sites_solution_secondary difmap
_audit_update_record
;
2017-06-14 deposited with the CCDC.
2017-11-02 downloaded from the CCDC.
;
_cell_angle_alpha 77.2299(19)
_cell_angle_beta 79.1729(18)
_cell_angle_gamma 72.4389(18)
_cell_formula_units_Z 2
_cell_length_a 11.4179(5)
_cell_length_b 11.8579(5)
_cell_length_c 23.5940(10)
_cell_measurement_reflns_used 9804
_cell_measurement_temperature 180
_cell_measurement_theta_max 69
_cell_measurement_theta_min 4
_cell_volume 2944.9(2)
_computing_cell_refinement 'Apex3 (Bruker AXS, 2015)'
_computing_data_collection 'Apex3 (Bruker AXS, 2015)'
_computing_data_reduction 'Apex3 (Bruker AXS, 2015)'
_computing_molecular_graphics 'CAMERON (Watkin et al., 1996)'
_computing_publication_material 'CRYSTALS (Betteridge et al., 2003)'
_computing_structure_refinement 'CRYSTALS (Betteridge et al., 2003)'
_computing_structure_solution 'Superflip (Palatinus & Chapuis, 2007)'
_diffrn_ambient_pressure 101
_diffrn_ambient_temperature 180
_diffrn_measured_fraction_theta_full 0.996
_diffrn_measured_fraction_theta_max 0.994
_diffrn_measurement_device Area
_diffrn_measurement_device_type 'Bruker Kappa Apex3'
_diffrn_measurement_method '\f & \w scans'
_diffrn_radiation_monochromator graphite
_diffrn_radiation_type 'Cu K\a'
_diffrn_radiation_wavelength 1.54178
_diffrn_reflns_av_R_equivalents 0.033
_diffrn_reflns_limit_h_max 13
_diffrn_reflns_limit_h_min -13
_diffrn_reflns_limit_k_max 14
_diffrn_reflns_limit_k_min -13
_diffrn_reflns_limit_l_max 28
_diffrn_reflns_limit_l_min 0
_diffrn_reflns_number 10794
_diffrn_reflns_theta_full 67.146
_diffrn_reflns_theta_max 68.516
_diffrn_reflns_theta_min 3.875
_diffrn_standards_number 0
_exptl_absorpt_coefficient_mu 0.536
_exptl_absorpt_correction_T_max 0.91
_exptl_absorpt_correction_T_min 0.76
_exptl_absorpt_correction_type multi-scan
_exptl_absorpt_process_details 'SADABS (Siemens, 1996)'
_exptl_crystal_colour colourless
_exptl_crystal_density_diffrn 1.095
_exptl_crystal_density_method 'not measured'
_exptl_crystal_description platelet
_exptl_crystal_F_000 1040.000
_exptl_crystal_size_max 0.470
_exptl_crystal_size_mid 0.320
_exptl_crystal_size_min 0.170
_refine_diff_density_max 0.49
_refine_diff_density_min -0.50
_refine_ls_extinction_method None
_refine_ls_goodness_of_fit_ref 1.0105
_refine_ls_hydrogen_treatment constr
_refine_ls_matrix_type full
_refine_ls_number_parameters 768
_refine_ls_number_reflns 10721
_refine_ls_number_restraints 129
_refine_ls_R_factor_all 0.0867
_refine_ls_R_factor_gt 0.0785
_refine_ls_shift/su_max 0.0023322
_refine_ls_shift/su_mean 0.0001880
_refine_ls_structure_factor_coef Fsqd
_refine_ls_weighting_details
;
 Method, part 1, Chebychev polynomial, (Watkin, 1994, Prince, 1982) 
 [weight] = 1.0/[A~0~*T~0~(x)+A~1~*T~1~(x) ... +A~n-1~]*T~n-1~(x)] 
 where A~i~ are the Chebychev coefficients listed below and x= Fcalc/Fmax 
 Method = Robust Weighting (Prince, 1982) 
 W = [weight] * [1-(deltaF/6*sigmaF)^2^]^2^ 
 A~i~ are: 
 8.62 12.9 5.73 1.34 
;
_refine_ls_weighting_scheme calc
_refine_ls_wR_factor_all 0.2130
_refine_ls_wR_factor_gt 0.2057
_refine_ls_wR_factor_ref 0.2127
_reflns_limit_h_max 13
_reflns_limit_h_min -13
_reflns_limit_k_max 14
_reflns_limit_k_min -13
_reflns_limit_l_max 28
_reflns_limit_l_min 0
_reflns_number_gt 9474
_reflns_number_total 10794
_reflns_threshold_expression I>2.0\s(I)
_oxford_diffrn_Wilson_B_factor 4.00
_oxford_diffrn_Wilson_scale 66.33
_oxford_refine_ls_r_factor_ref 0.0861
_oxford_refine_ls_scale 0.15906(11)
_oxford_reflns_number_all 10794
_oxford_reflns_threshold_expression_ref I>-3.0\s(I)
_cod_data_source_file c7nj03394j2.cif
_cod_data_source_block 16
_cod_depositor_comments
;
The following automatic conversions were performed:

'_atom_sites_solution_primary' value 'Other' changed to 'other'
according to
/home/data/users/saulius/crontab/automatic-downloads/rss-feeds/RSC/lib/dictionaries/cif_core.dic
dictionary named 'cif_core.dic' version 2.4.2 from 2011-04-26.

Automatic conversion script
Id: cif_fix_values 4973 2017-02-22 13:04:09Z antanas 
;
_cod_original_sg_symbol_Hall '-P 1 '
_cod_original_sg_symbol_H-M 'P -1 '
_cod_database_code 7056725

loop_
_symmetry_equiv_pos_as_xyz
x,y,z
-x,-y,-z

loop_
_atom_site_label
_atom_site_type_symbol
_atom_site_fract_x
_atom_site_fract_y
_atom_site_fract_z
_atom_site_U_iso_or_equiv
_atom_site_occupancy
_atom_site_adp_type
_atom_site_refinement_flags_posn
_atom_site_refinement_flags_adp
_atom_site_refinement_flags_occupancy
_atom_site_disorder_assembly
_atom_site_disorder_group
C1 C 0.5762(2) 0.0026(2) 0.27606(10) 0.0475 1.0000 Uani . . . . .
C2 C 0.5453(2) 0.0036(2) 0.21595(11) 0.0514 1.0000 Uani . . . . .
C3 C 0.5758(2) 0.1132(2) 0.17583(10) 0.0463 1.0000 Uani . . . . .
C4 C 0.4951(2) 0.2272(2) 0.17786(10) 0.0512 1.0000 Uani . . . . .
C5 C 0.5323(2) 0.3308(2) 0.15459(10) 0.0518 1.0000 Uani . . . . .
C6 C 0.6552(2) 0.3224(2) 0.13028(10) 0.0486 1.0000 Uani . . . . .
C7 C 0.7351(2) 0.2101(2) 0.12388(9) 0.0472 1.0000 Uani . . . . .
C8 C 0.8704(2) 0.2011(2) 0.10144(10) 0.0526 1.0000 Uani . . . . .
C9 C 0.9097(2) 0.2784(2) 0.13284(10) 0.0501 1.0000 Uani . . . . .
C10 C 0.8332(2) 0.3918(2) 0.13800(10) 0.0531 1.0000 Uani . . . . .
C11 C 0.8671(3) 0.4620(3) 0.16874(11) 0.0584 1.0000 Uani . . . . .
C12 C 0.9667(3) 0.4131(3) 0.20038(11) 0.0597 1.0000 Uani . . . . .
C13 C 1.0378(2) 0.2952(3) 0.20096(10) 0.0562 1.0000 Uani . . . . .
C14 C 1.1203(2) 0.2322(3) 0.24870(10) 0.0595 1.0000 Uani . . . . .
C15 C 1.0341(2) 0.1886(2) 0.30154(10) 0.0503 1.0000 Uani . . . . .
C16 C 0.9593(2) 0.2674(2) 0.33763(10) 0.0498 1.0000 Uani . . . . .
C17 C 0.8600(2) 0.2404(2) 0.37618(10) 0.0470 1.0000 Uani . . . . .
C18 C 0.8296(2) 0.1350(2) 0.37774(9) 0.0436 1.0000 Uani . . . . .
C19 C 0.90903(19) 0.0503(2) 0.34526(9) 0.0417 1.0000 Uani . . . . .
C20 C 0.8722(2) -0.0608(2) 0.34475(10) 0.0451 1.0000 Uani . . . . .
C21 C 0.7372(2) -0.02089(19) 0.33569(9) 0.0422 1.0000 Uani . . . . .
C22 C 0.65562(19) 0.0603(2) 0.36903(9) 0.0427 1.0000 Uani . . . . .
C23 C 0.5315(2) 0.1012(2) 0.36010(10) 0.0480 1.0000 Uani . . . . .
C24 C 0.4938(2) 0.0743(2) 0.31347(11) 0.0499 1.0000 Uani . . . . .
C25 C 0.6961(2) -0.0523(2) 0.29086(10) 0.0443 1.0000 Uani . . . . .
C26 C 1.0126(2) 0.0763(2) 0.30926(9) 0.0473 1.0000 Uani . . . . .
C27 C 1.0142(2) 0.2320(3) 0.16270(10) 0.0534 1.0000 Uani . . . . .
C28 C 0.6946(2) 0.1070(2) 0.14455(10) 0.0487 1.0000 Uani . . . . .
C29 C 0.7097(2) 0.4320(2) 0.11116(11) 0.0527 1.0000 Uani . . . . .
C30 C 0.70974(19) 0.1048(2) 0.41277(9) 0.0421 1.0000 Uani . . . . .
O31 O 0.77854(15) -0.13307(14) 0.25833(7) 0.0504 1.0000 Uani D . . . .
C32 C 0.7525(5) -0.2496(3) 0.27092(17) 0.0634 0.742(6) Uani D U P 1 1
C33 C 0.7803(5) -0.3158(4) 0.33132(19) 0.0862 0.742(6) Uani D U P 1 1
C34 C 0.7372(8) -0.4299(5) 0.3457(3) 0.1083 0.742(6) Uani D U P 1 1
C132 C 0.8093(9) -0.2577(5) 0.2872(5) 0.0617 0.258(6) Uani D U P 1 2
C133 C 0.6983(11) -0.3042(10) 0.2925(7) 0.0878 0.258(6) Uani D U P 1 2
C134 C 0.736(2) -0.4392(11) 0.3181(10) 0.1217 0.258(6) Uani D U P 1 2
O35 O 1.09134(14) -0.00992(17) 0.27792(7) 0.0548 1.0000 Uani D U . . .
C36 C 1.1649(4) -0.1191(4) 0.3138(2) 0.0567 0.491(7) Uani D U P 2 1
C37 C 1.2827(4) -0.0988(5) 0.3243(2) 0.0640 0.491(7) Uani D U P 2 1
C38 C 1.3626(5) -0.2078(4) 0.3606(2) 0.0717 0.491(7) Uani D U P 2 1
C136 C 1.2097(4) -0.0590(5) 0.2986(2) 0.0654 0.509(7) Uani D U P 2 2
C137 C 1.1978(5) -0.1620(5) 0.3472(3) 0.0733 0.509(7) Uani D U P 2 2
C138 C 1.3200(5) -0.2235(4) 0.3730(2) 0.0966 0.509(7) Uani D U P 2 2
O39 O 1.08807(15) 0.11640(18) 0.15883(7) 0.0599 1.0000 Uani D . . . .
C40 C 1.1691(3) 0.1006(4) 0.10396(12) 0.0650 0.823(6) Uani D U P 4 1
C41 C 1.2922(3) 0.1184(4) 0.10693(14) 0.0694 0.823(6) Uani D U P 4 1
C42 C 1.3764(3) 0.1073(5) 0.04825(15) 0.0864 0.823(6) Uani D U P 4 1
C140 C 1.2162(7) 0.1163(17) 0.1366(4) 0.0660 0.177(6) Uani D U P 4 2
C141 C 1.2395(9) 0.1129(19) 0.0721(5) 0.0709 0.177(6) Uani D U P 4 2
C142 C 1.3701(3) 0.1287(5) 0.04910(15) 0.0758 0.177(6) Uani D U P 4 2
O43 O 0.77471(16) -0.00329(16) 0.13662(7) 0.0561 1.0000 Uani D U . . .
C44 C 0.7473(5) -0.0556(5) 0.0921(2) 0.0685 0.640(8) Uani D U P 3 1
C45 C 0.8405(5) -0.1754(5) 0.0870(3) 0.0907 0.640(8) Uani D U P 3 1
C46 C 0.9710(6) -0.1623(8) 0.0609(3) 0.1110 0.640(8) Uani D U P 3 1
C144 C 0.7866(9) -0.0117(8) 0.0745(2) 0.0667 0.360(8) Uani D U P 3 2
C145 C 0.8960(9) -0.1161(8) 0.0618(4) 0.0878 0.360(8) Uani D U P 3 2
C146 C 0.8751(16) -0.2340(10) 0.0991(7) 0.1151 0.360(8) Uani D U P 3 2
C47 C 0.7367(2) 0.4595(2) 0.04377(11) 0.0569 1.0000 Uani . . . . .
C48 C 0.8273(3) 0.5175(3) 0.01669(13) 0.0663 1.0000 Uani . . . . .
C49 C 0.8458(3) 0.5509(3) -0.04337(14) 0.0799 1.0000 Uani . . . . .
C50 C 0.7762(3) 0.5253(4) -0.07720(14) 0.0875 1.0000 Uani . . . . .
C51 C 0.6881(3) 0.4640(4) -0.05175(14) 0.0861 1.0000 Uani . . . . .
C52 C 0.6676(3) 0.4332(3) 0.00838(12) 0.0658 1.0000 Uani . . . . .
C53 C 0.6200(3) 0.5430(3) 0.13436(13) 0.0623 1.0000 Uani . . . . .
C54 C 0.5686(3) 0.6485(3) 0.09741(18) 0.0773 1.0000 Uani . . . . .
C55 C 0.4862(4) 0.7457(3) 0.1212(2) 0.1015 1.0000 Uani . . . . .
C56 C 0.4524(4) 0.7401(4) 0.1795(3) 0.1074 1.0000 Uani . . . . .
C57 C 0.5009(4) 0.6352(4) 0.2165(2) 0.0966 1.0000 Uani . . . . .
C58 C 0.5838(3) 0.5379(3) 0.19490(15) 0.0735 1.0000 Uani . . . . .
C59 C 0.74645(19) 0.0047(2) 0.46594(9) 0.0416 1.0000 Uani . . . . .
C60 C 0.8299(2) 0.0130(2) 0.49999(10) 0.0471 1.0000 Uani . . . . .
C61 C 0.8622(2) -0.0740(2) 0.54855(10) 0.0535 1.0000 Uani . . . . .
C62 C 0.8120(2) -0.1705(2) 0.56366(11) 0.0559 1.0000 Uani . . . . .
C63 C 0.7299(2) -0.1800(2) 0.53001(11) 0.0559 1.0000 Uani . . . . .
C64 C 0.6960(2) -0.0914(2) 0.48200(10) 0.0476 1.0000 Uani . . . . .
C65 C 0.6162(2) 0.2159(2) 0.43315(11) 0.0484 1.0000 Uani . . . . .
C66 C 0.5755(2) 0.3194(2) 0.39210(14) 0.0618 1.0000 Uani . . . . .
C67 C 0.4885(3) 0.4194(3) 0.40890(18) 0.0744 1.0000 Uani . . . . .
C68 C 0.4398(3) 0.4202(3) 0.46675(19) 0.0780 1.0000 Uani . . . . .
C69 C 0.4785(3) 0.3203(3) 0.50780(16) 0.0715 1.0000 Uani . . . . .
C70 C 0.5662(2) 0.2183(2) 0.49128(12) 0.0556 1.0000 Uani . . . . .
O901 O 1.0187(2) -0.1118(3) 0.19088(11) 0.0937 1.0000 Uani . . . . .
O902 O 1.1156(5) -0.3293(5) 0.23765(18) 0.1874 1.0000 Uani D . . . .
C903 C 1.1821(6) -0.3759(6) 0.1870(3) 0.1609 1.0000 Uani D . . . .
H21 H 0.5918 -0.0660 0.2006 0.0625 1.0000 Uiso R . . . .
H22 H 0.4591 0.0105 0.2182 0.0624 1.0000 Uiso R . . . .
H41 H 0.4128 0.2376 0.1948 0.0614 1.0000 Uiso R . . . .
H51 H 0.4755 0.4064 0.1553 0.0614 1.0000 Uiso R . . . .
H81 H 0.9191 0.1201 0.1093 0.0619 1.0000 Uiso R . . . .
H82 H 0.8764 0.2324 0.0595 0.0625 1.0000 Uiso R . . . .
H111 H 0.8211 0.5426 0.1684 0.0705 1.0000 Uiso R . . . .
H121 H 0.9864 0.4613 0.2224 0.0706 1.0000 Uiso R . . . .
H141 H 1.1561 0.2903 0.2581 0.0715 1.0000 Uiso R . . . .
H142 H 1.1878 0.1641 0.2375 0.0711 1.0000 Uiso R . . . .
H161 H 0.9765 0.3401 0.3353 0.0603 1.0000 Uiso R . . . .
H171 H 0.8140 0.2944 0.4001 0.0568 1.0000 Uiso R . . . .
H201 H 0.8825 -0.1160 0.3826 0.0527 1.0000 Uiso R . . . .
H202 H 0.9230 -0.0995 0.3141 0.0557 1.0000 Uiso R . . . .
H231 H 0.4728 0.1474 0.3860 0.0571 1.0000 Uiso R . . . .
H241 H 0.4105 0.1078 0.3068 0.0582 1.0000 Uiso R . . . .
H321 H 0.8079 -0.2958 0.2427 0.0761 0.742(6) Uiso R . P 1 1
H322 H 0.6670 -0.2395 0.2664 0.0760 0.742(6) Uiso R . P 1 1
H331 H 0.8714 -0.3394 0.3310 0.1046 0.742(6) Uiso R . P 1 1
H332 H 0.7407 -0.2669 0.3620 0.1039 0.742(6) Uiso R . P 1 1
H343 H 0.7571 -0.4719 0.3850 0.1618 0.742(6) Uiso R . P 1 1
H342 H 0.7859 -0.4823 0.3176 0.1624 0.742(6) Uiso R . P 1 1
H341 H 0.6496 -0.4110 0.3437 0.1624 0.742(6) Uiso R . P 1 1
H1321 H 0.8315 -0.2631 0.3259 0.0772 0.258(6) Uiso R . P 1 2
H1322 H 0.8790 -0.3045 0.2641 0.0772 0.258(6) Uiso R . P 1 2
H1331 H 0.6294 -0.2616 0.3175 0.1090 0.258(6) Uiso R . P 1 2
H1332 H 0.6743 -0.2929 0.2537 0.1091 0.258(6) Uiso R . P 1 2
H1343 H 0.6691 -0.4739 0.3194 0.1851 0.258(6) Uiso R . P 1 2
H1342 H 0.7560 -0.4495 0.3574 0.1852 0.258(6) Uiso R . P 1 2
H1341 H 0.8085 -0.4795 0.2940 0.1850 0.258(6) Uiso R . P 1 2
H361 H 1.1189 -0.1428 0.3517 0.0713 0.491(7) Uiso R . P 2 1
H362 H 1.1899 -0.1861 0.2927 0.0713 0.491(7) Uiso R . P 2 1
H371 H 1.2604 -0.0312 0.3455 0.0795 0.491(7) Uiso R . P 2 1
H372 H 1.3323 -0.0806 0.2863 0.0800 0.491(7) Uiso R . P 2 1
H381 H 1.4381 -0.1894 0.3636 0.1089 0.491(7) Uiso R . P 2 1
H382 H 1.3159 -0.2209 0.3996 0.1093 0.491(7) Uiso R . P 2 1
H383 H 1.3807 -0.2760 0.3422 0.1087 0.491(7) Uiso R . P 2 1
H1361 H 1.2356 0.0006 0.3124 0.0758 0.509(7) Uiso R . P 2 2
H1362 H 1.2718 -0.0919 0.2668 0.0762 0.509(7) Uiso R . P 2 2
H1371 H 1.1358 -0.1310 0.3782 0.0857 0.509(7) Uiso R . P 2 2
H1372 H 1.1744 -0.2212 0.3325 0.0860 0.509(7) Uiso R . P 2 2
H1383 H 1.3072 -0.2885 0.4042 0.1466 0.509(7) Uiso R . P 2 2
H1382 H 1.3423 -0.1648 0.3882 0.1468 0.509(7) Uiso R . P 2 2
H1381 H 1.3831 -0.2527 0.3426 0.1467 0.509(7) Uiso R . P 2 2
H442 H 0.7476 0.0017 0.0549 0.0827 0.640(8) Uiso R . P 3 1
H441 H 0.6624 -0.0652 0.1033 0.0826 0.640(8) Uiso R . P 3 1
H451 H 0.8430 -0.2261 0.1259 0.1099 0.640(8) Uiso R . P 3 1
H452 H 0.8154 -0.2133 0.0600 0.1100 0.640(8) Uiso R . P 3 1
H462 H 1.0264 -0.2423 0.0561 0.1677 0.640(8) Uiso R . P 3 1
H461 H 1.0047 -0.1313 0.0870 0.1681 0.640(8) Uiso R . P 3 1
H463 H 0.9686 -0.1106 0.0227 0.1678 0.640(8) Uiso R . P 3 1
H1441 H 0.7987 0.0632 0.0508 0.0812 0.360(8) Uiso R . P 3 2
H1442 H 0.7093 -0.0201 0.0662 0.0808 0.360(8) Uiso R . P 3 2
H1452 H 0.9707 -0.1040 0.0708 0.1042 0.360(8) Uiso R . P 3 2
H1451 H 0.9067 -0.1219 0.0205 0.1039 0.360(8) Uiso R . P 3 2
H1461 H 0.9495 -0.2983 0.0928 0.1739 0.360(8) Uiso R . P 3 2
H1462 H 0.8591 -0.2271 0.1400 0.1740 0.360(8) Uiso R . P 3 2
H1463 H 0.8068 -0.2521 0.0885 0.1740 0.360(8) Uiso R . P 3 2
H481 H 0.8791 0.5333 0.0395 0.0783 1.0000 Uiso R . . . .
H491 H 0.9070 0.5899 -0.0611 0.0951 1.0000 Uiso R . . . .
H501 H 0.7899 0.5468 -0.1179 0.1049 1.0000 Uiso R . . . .
H511 H 0.6426 0.4419 -0.0754 0.1036 1.0000 Uiso R . . . .
H521 H 0.6073 0.3916 0.0264 0.0786 1.0000 Uiso R . . . .
H541 H 0.5895 0.6536 0.0569 0.0918 1.0000 Uiso R . . . .
H551 H 0.4529 0.8184 0.0950 0.1199 1.0000 Uiso R . . . .
H561 H 0.3940 0.8066 0.1940 0.1296 1.0000 Uiso R . . . .
H571 H 0.4743 0.6304 0.2574 0.1178 1.0000 Uiso R . . . .
H581 H 0.6163 0.4646 0.2208 0.0874 1.0000 Uiso R . . . .
H601 H 0.8615 0.0820 0.4905 0.0567 1.0000 Uiso R . . . .
H611 H 0.9203 -0.0674 0.5700 0.0638 1.0000 Uiso R . . . .
H621 H 0.8342 -0.2299 0.5981 0.0680 1.0000 Uiso R . . . .
H631 H 0.6933 -0.2439 0.5411 0.0665 1.0000 Uiso R . . . .
H641 H 0.6354 -0.0949 0.4609 0.0560 1.0000 Uiso R . . . .
H661 H 0.6073 0.3209 0.3536 0.0751 1.0000 Uiso R . . . .
H671 H 0.4639 0.4880 0.3795 0.0884 1.0000 Uiso R . . . .
H681 H 0.3813 0.4889 0.4780 0.0936 1.0000 Uiso R . . . .
H691 H 0.4459 0.3184 0.5478 0.0848 1.0000 Uiso R . . . .
H701 H 0.5903 0.1499 0.5209 0.0664 1.0000 Uiso R . . . .
H401 H 1.1851 0.0145 0.0996 0.0797 0.823(6) Uiso R . P 4 1
H402 H 1.1319 0.1610 0.0716 0.0802 0.823(6) Uiso R . P 4 1
H411 H 1.3339 0.0560 0.1368 0.0834 0.823(6) Uiso R . P 4 1
H412 H 1.2766 0.1985 0.1175 0.0847 0.823(6) Uiso R . P 4 1
H422 H 1.4538 0.1232 0.0517 0.1299 0.823(6) Uiso R . P 4 1
H421 H 1.3953 0.0272 0.0394 0.1299 0.823(6) Uiso R . P 4 1
H423 H 1.3389 0.1639 0.0166 0.1297 0.823(6) Uiso R . P 4 1
H1401 H 1.2317 0.1884 0.1429 0.0729 0.177(6) Uiso R . P 4 2
H1402 H 1.2730 0.0456 0.1559 0.0730 0.177(6) Uiso R . P 4 2
H1412 H 1.2342 0.0373 0.0648 0.0781 0.177(6) Uiso R . P 4 2
H1411 H 1.1788 0.1791 0.0525 0.0779 0.177(6) Uiso R . P 4 2
H1423 H 1.4003 0.0946 0.0138 0.1110 0.177(6) Uiso R . P 4 2
H1422 H 1.4247 0.0859 0.0780 0.1111 0.177(6) Uiso R . P 4 2
H1421 H 1.3685 0.2120 0.0406 0.1110 0.177(6) Uiso R . P 4 2
H9011 H 1.0426 -0.0528 0.1959 0.1416 1.0000 Uiso R . . . .
H9012 H 0.9394 -0.0924 0.2003 0.1411 1.0000 Uiso R . . . .
H9021 H 1.0761 -0.2550 0.2264 0.2812 1.0000 Uiso R . . . .
H9031 H 1.2336 -0.4544 0.1985 0.1908 1.0000 Uiso R . . . .
H9032 H 1.2318 -0.3254 0.1654 0.1908 1.0000 Uiso R . . . .
H9033 H 1.1253 -0.3797 0.1632 0.1908 1.0000 Uiso R . . . .

loop_
_atom_site_aniso_label
_atom_site_aniso_U_11
_atom_site_aniso_U_22
_atom_site_aniso_U_33
_atom_site_aniso_U_23
_atom_site_aniso_U_13
_atom_site_aniso_U_12
C1 0.0493(12) 0.0508(12) 0.0502(12) -0.0029(10) -0.0135(10) -0.0248(10)
C2 0.0521(13) 0.0569(13) 0.0557(13) -0.0075(10) -0.0220(10) -0.0229(11)
C3 0.0450(12) 0.0565(13) 0.0454(11) -0.0066(10) -0.0189(9) -0.0193(10)
C4 0.0424(12) 0.0670(15) 0.0493(12) -0.0025(11) -0.0144(10) -0.0226(11)
C5 0.0457(12) 0.0578(14) 0.0510(13) 0.0014(10) -0.0161(10) -0.0147(10)
C6 0.0451(12) 0.0618(14) 0.0418(11) 0.0020(10) -0.0145(9) -0.0215(11)
C7 0.0451(12) 0.0637(14) 0.0365(10) -0.0046(9) -0.0135(9) -0.0185(11)
C8 0.0460(12) 0.0705(15) 0.0400(11) -0.0033(10) -0.0105(9) -0.0156(11)
C9 0.0440(12) 0.0689(15) 0.0380(11) 0.0031(10) -0.0071(9) -0.0242(11)
C10 0.0484(13) 0.0665(15) 0.0458(12) 0.0067(11) -0.0090(10) -0.0279(12)
C11 0.0593(14) 0.0650(15) 0.0551(14) 0.0047(11) -0.0108(11) -0.0320(12)
C12 0.0665(16) 0.0771(18) 0.0476(13) 0.0003(12) -0.0112(11) -0.0432(14)
C13 0.0507(13) 0.0819(18) 0.0426(12) 0.0062(11) -0.0088(10) -0.0387(13)
C14 0.0476(13) 0.0938(19) 0.0446(12) 0.0016(12) -0.0106(10) -0.0372(13)
C15 0.0406(11) 0.0771(16) 0.0397(11) -0.0003(10) -0.0139(9) -0.0273(11)
C16 0.0500(12) 0.0606(14) 0.0473(12) 0.0030(10) -0.0192(10) -0.0287(11)
C17 0.0454(12) 0.0540(13) 0.0463(12) -0.0048(10) -0.0117(9) -0.0197(10)
C18 0.0392(11) 0.0547(12) 0.0405(11) -0.0006(9) -0.0125(9) -0.0194(10)
C19 0.0376(10) 0.0525(12) 0.0383(10) -0.0039(9) -0.0123(8) -0.0154(9)
C20 0.0423(11) 0.0501(12) 0.0439(11) -0.0064(9) -0.0098(9) -0.0127(9)
C21 0.0440(11) 0.0446(11) 0.0418(11) -0.0026(9) -0.0113(9) -0.0175(9)
C22 0.0408(11) 0.0476(12) 0.0439(11) -0.0036(9) -0.0088(9) -0.0193(9)
C23 0.0394(11) 0.0572(13) 0.0513(12) -0.0069(10) -0.0092(9) -0.0189(10)
C24 0.0409(11) 0.0591(14) 0.0554(13) -0.0048(10) -0.0143(10) -0.0210(10)
C25 0.0492(12) 0.0456(12) 0.0443(11) -0.0022(9) -0.0132(9) -0.0218(10)
C26 0.0408(11) 0.0689(15) 0.0355(10) -0.0040(10) -0.0132(8) -0.0185(10)
C27 0.0413(12) 0.0816(17) 0.0381(11) 0.0032(11) -0.0046(9) -0.0282(12)
C28 0.0496(12) 0.0598(14) 0.0402(11) -0.0085(10) -0.0171(9) -0.0134(11)
C29 0.0471(13) 0.0586(14) 0.0517(13) 0.0028(10) -0.0099(10) -0.0201(11)
C30 0.0378(11) 0.0497(12) 0.0426(11) -0.0069(9) -0.0077(9) -0.0166(9)
O31 0.0553(9) 0.0533(9) 0.0473(8) -0.0120(7) -0.0084(7) -0.0184(7)
C32 0.069(3) 0.052(2) 0.068(3) -0.0107(17) -0.010(2) -0.015(2)
C33 0.106(4) 0.067(3) 0.084(3) -0.004(2) -0.007(3) -0.031(2)
C34 0.160(5) 0.057(3) 0.103(5) -0.013(3) 0.014(5) -0.041(3)
C132 0.061(6) 0.053(5) 0.066(6) -0.006(5) -0.011(5) -0.010(5)
C133 0.096(7) 0.073(6) 0.100(7) -0.011(6) -0.004(6) -0.040(6)
C134 0.173(9) 0.072(7) 0.103(11) -0.005(8) 0.021(10) -0.039(7)
O35 0.0413(8) 0.0811(12) 0.0433(8) -0.0131(8) -0.0055(6) -0.0168(8)
C36 0.047(3) 0.069(3) 0.053(3) -0.010(3) -0.012(2) -0.010(3)
C37 0.042(3) 0.084(4) 0.066(3) -0.014(3) -0.009(2) -0.016(3)
C38 0.045(3) 0.086(4) 0.071(4) -0.019(3) -0.005(3) 0.004(3)
C136 0.040(3) 0.085(4) 0.072(3) -0.022(3) -0.007(3) -0.012(3)
C137 0.071(4) 0.066(3) 0.086(4) -0.028(3) -0.028(3) -0.002(3)
C138 0.061(4) 0.112(5) 0.099(5) -0.033(4) -0.027(4) 0.023(4)
O39 0.0432(9) 0.0884(13) 0.0433(9) -0.0046(8) -0.0080(7) -0.0147(9)
C40 0.0548(19) 0.095(3) 0.0454(17) -0.0084(16) -0.0104(14) -0.0213(17)
C41 0.0449(18) 0.101(3) 0.0564(19) -0.0103(18) -0.0101(15) -0.0114(17)
C42 0.057(2) 0.115(3) 0.074(3) -0.018(2) 0.008(2) -0.013(2)
C140 0.055(7) 0.095(8) 0.052(7) -0.004(6) -0.015(6) -0.027(6)
C141 0.048(7) 0.102(8) 0.066(7) -0.024(6) 0.005(6) -0.026(6)
C142 0.055(8) 0.102(8) 0.068(8) -0.035(7) 0.004(7) -0.012(7)
O43 0.0601(10) 0.0607(10) 0.0517(9) -0.0149(8) -0.0157(8) -0.0138(8)
C44 0.082(3) 0.079(3) 0.061(3) -0.022(2) -0.019(2) -0.033(3)
C45 0.123(6) 0.083(5) 0.072(4) -0.025(4) -0.027(4) -0.020(4)
C46 0.115(5) 0.124(6) 0.086(4) -0.039(4) -0.019(4) -0.001(4)
C144 0.082(5) 0.068(5) 0.062(5) -0.029(4) -0.012(4) -0.023(4)
C145 0.115(8) 0.078(6) 0.076(6) -0.035(5) -0.019(6) -0.015(5)
C146 0.124(8) 0.108(8) 0.111(8) -0.027(7) -0.029(7) -0.014(7)
C47 0.0442(12) 0.0640(15) 0.0563(14) 0.0117(11) -0.0160(11) -0.0159(11)
C48 0.0519(14) 0.0789(18) 0.0640(16) 0.0150(13) -0.0180(12) -0.0254(13)
C49 0.0578(16) 0.103(2) 0.0694(18) 0.0306(17) -0.0174(14) -0.0353(16)
C50 0.0699(19) 0.125(3) 0.0578(16) 0.0254(17) -0.0217(14) -0.0332(19)
C51 0.074(2) 0.123(3) 0.0636(17) 0.0240(18) -0.0322(15) -0.046(2)
C52 0.0526(14) 0.0869(19) 0.0584(15) 0.0130(13) -0.0199(12) -0.0306(14)
C53 0.0532(14) 0.0610(15) 0.0778(18) -0.0066(13) -0.0103(13) -0.0261(12)
C54 0.0633(17) 0.0590(17) 0.107(2) -0.0015(16) -0.0081(16) -0.0243(14)
C55 0.083(2) 0.059(2) 0.156(4) -0.009(2) -0.012(3) -0.0190(17)
C56 0.095(3) 0.088(3) 0.148(4) -0.047(3) 0.016(3) -0.037(2)
C57 0.094(3) 0.098(3) 0.114(3) -0.045(2) 0.011(2) -0.047(2)
C58 0.0735(19) 0.080(2) 0.0757(19) -0.0208(15) 0.0018(15) -0.0361(16)
C59 0.0347(10) 0.0528(12) 0.0383(10) -0.0106(9) -0.0025(8) -0.0130(9)
C60 0.0432(11) 0.0570(13) 0.0444(11) -0.0073(10) -0.0045(9) -0.0202(10)
C61 0.0443(12) 0.0736(16) 0.0467(12) -0.0075(11) -0.0116(10) -0.0208(11)
C62 0.0530(13) 0.0680(16) 0.0469(12) 0.0004(11) -0.0089(10) -0.0226(12)
C63 0.0569(14) 0.0648(15) 0.0510(13) -0.0025(11) -0.0076(11) -0.0293(12)
C64 0.0438(12) 0.0620(14) 0.0425(11) -0.0086(10) -0.0047(9) -0.0236(10)
C65 0.0383(11) 0.0548(13) 0.0602(14) -0.0141(11) -0.0093(10) -0.0199(10)
C66 0.0507(14) 0.0538(14) 0.0827(18) -0.0100(13) -0.0102(13) -0.0174(12)
C67 0.0570(16) 0.0530(16) 0.115(3) -0.0126(16) -0.0194(17) -0.0137(13)
C68 0.0528(16) 0.0655(18) 0.129(3) -0.047(2) -0.0171(18) -0.0105(14)
C69 0.0519(15) 0.084(2) 0.092(2) -0.0467(18) -0.0082(14) -0.0161(14)
C70 0.0450(12) 0.0649(15) 0.0677(15) -0.0277(12) -0.0096(11) -0.0182(11)
O901 0.0851(16) 0.120(2) 0.0861(16) -0.0374(14) -0.0129(13) -0.0277(14)
O902 0.209(5) 0.207(5) 0.117(3) -0.062(3) -0.022(3) 0.011(4)
C903 0.140(5) 0.143(5) 0.208(7) -0.079(5) -0.012(5) -0.023(4)

loop_
_atom_type_symbol
_atom_type_scat_dispersion_real
_atom_type_scat_dispersion_imag
_atom_type_scat_Cromer_Mann_a1
_atom_type_scat_Cromer_Mann_b1
_atom_type_scat_Cromer_Mann_a2
_atom_type_scat_Cromer_Mann_b2
_atom_type_scat_Cromer_Mann_a3
_atom_type_scat_Cromer_Mann_b3
_atom_type_scat_Cromer_Mann_a4
_atom_type_scat_Cromer_Mann_b4
_atom_type_scat_Cromer_Mann_c
_atom_type_scat_source
C 0.0181 0.0091 2.3100 20.8439 1.0200 10.2075 1.5886 0.5687 0.8650 51.6512 0.2156 'International Tables Vol C 4.2.6.8 and 6.1.1.4'
H 0.0000 0.0000 0.4930 10.5109 0.3229 26.1257 0.1402 3.1424 0.0408 57.7998 0.0030 'International Tables Vol C 4.2.6.8 and 6.1.1.4'
N 0.0311 0.0180 12.2126 0.0057 3.1322 9.8933 2.0125 28.9975 1.1663 0.5826 -11.5290 'International Tables Vol C 4.2.6.8 and 6.1.1.4'
O 0.0492 0.0322 3.0485 13.2771 2.2868 5.7011 1.5463 0.3239 0.8670 32.9089 0.2508 'International Tables Vol C 4.2.6.8 and 6.1.1.4'

loop_
_geom_angle_atom_site_label_1
_geom_angle_atom_site_label_2
_geom_angle_atom_site_label_3
_geom_angle
_geom_angle_publ_flag
C2 C1 C24 120.7(2) yes
C2 C1 C25 120.9(2) yes
C24 C1 C25 117.3(2) yes
C1 C2 C3 106.54(17) yes
C1 C2 H21 112.4 no
C3 C2 H21 109.3 no
C1 C2 H22 109.9 no
C3 C2 H22 109.5 no
H21 C2 H22 109.2 no
C2 C3 C4 120.4(2) yes
C2 C3 C28 121.4(2) yes
C4 C3 C28 117.1(2) yes
C3 C4 C5 122.0(2) yes
C3 C4 H41 121.5 no
C5 C4 H41 116.5 no
C4 C5 C6 119.8(2) yes
C4 C5 H51 120.4 no
C6 C5 H51 119.8 no
C5 C6 C7 119.1(2) yes
C5 C6 C29 123.5(2) yes
C7 C6 C29 117.4(2) yes
C6 C7 C8 118.5(2) yes
C6 C7 C28 120.2(2) yes
C8 C7 C28 120.7(2) yes
C7 C8 C9 106.9(2) yes
C7 C8 H81 110.5 no
C9 C8 H81 110.3 no
C7 C8 H82 107.6 no
C9 C8 H82 110.2 no
H81 C8 H82 111.2 no
C8 C9 C10 118.9(2) yes
C8 C9 C27 120.9(2) yes
C10 C9 C27 119.7(2) yes
C9 C10 C11 119.1(2) yes
C9 C10 C29 117.6(2) yes
C11 C10 C29 123.2(2) yes
C10 C11 C12 120.2(3) yes
C10 C11 H111 119.6 no
C12 C11 H111 120.2 no
C11 C12 C13 121.7(2) yes
C11 C12 H121 119.1 no
C13 C12 H121 119.2 no
C12 C13 C14 120.4(2) yes
C12 C13 C27 117.1(2) yes
C14 C13 C27 121.6(3) yes
C13 C14 C15 105.29(18) yes
C13 C14 H141 109.0 no
C15 C14 H141 110.6 no
C13 C14 H142 113.2 no
C15 C14 H142 110.1 no
H141 C14 H142 108.7 no
C14 C15 C16 120.4(2) yes
C14 C15 C26 121.4(2) yes
C16 C15 C26 117.3(2) yes
C15 C16 C17 121.6(2) yes
C15 C16 H161 118.5 no
C17 C16 H161 119.9 no
C16 C17 C18 120.3(2) yes
C16 C17 H171 118.7 no
C18 C17 H171 121.0 no
C17 C18 C19 118.9(2) yes
C17 C18 C30 124.2(2) yes
C19 C18 C30 116.90(19) yes
C18 C19 C20 118.56(19) yes
C18 C19 C26 119.6(2) yes
C20 C19 C26 121.4(2) yes
C19 C20 C21 106.92(18) yes
C19 C20 H201 110.1 no
C21 C20 H201 109.6 no
C19 C20 H202 109.1 no
C21 C20 H202 111.6 no
H201 C20 H202 109.5 no
C20 C21 C22 118.09(18) yes
C20 C21 C25 121.8(2) yes
C22 C21 C25 119.65(19) yes
C21 C22 C23 119.0(2) yes
C21 C22 C30 117.58(18) yes
C23 C22 C30 123.3(2) yes
C22 C23 C24 120.2(2) yes
C22 C23 H231 120.0 no
C24 C23 H231 119.8 no
C1 C24 C23 121.5(2) yes
C1 C24 H241 120.0 no
C23 C24 H241 118.4 no
C1 C25 C21 121.2(2) yes
C1 C25 O31 119.96(19) yes
C21 C25 O31 118.69(19) yes
C15 C26 C19 121.4(2) yes
C15 C26 O35 119.8(2) yes
C19 C26 O35 118.7(2) yes
C9 C27 C13 121.1(3) yes
C9 C27 O39 119.2(2) yes
C13 C27 O39 119.3(2) yes
C3 C28 C7 121.0(2) yes
C3 C28 O43 119.7(2) yes
C7 C28 O43 119.3(2) yes
C6 C29 C10 104.91(18) yes
C6 C29 C47 109.9(2) yes
C10 C29 C47 109.64(19) yes
C6 C29 C53 110.8(2) yes
C10 C29 C53 111.3(2) yes
C47 C29 C53 110.2(2) yes
C22 C30 C18 104.91(17) yes
C22 C30 C59 111.39(17) yes
C18 C30 C59 108.37(16) yes
C22 C30 C65 109.99(17) yes
C18 C30 C65 111.47(17) yes
C59 C30 C65 110.58(18) yes
C25 O31 C32 112.7(2) yes
C25 O31 C132 116.1(5) yes
O31 C32 C33 111.5(3) yes
O31 C32 H321 106.4 no
C33 C32 H321 107.9 no
O31 C32 H322 109.9 no
C33 C32 H322 110.9 no
H321 C32 H322 110.2 no
C32 C33 C34 109.9(4) yes
C32 C33 H331 107.8 no
C34 C33 H331 108.1 no
C32 C33 H332 112.8 no
C34 C33 H332 108.9 no
H331 C33 H332 109.3 no
C33 C34 H343 108.3 no
C33 C34 H342 107.7 no
H343 C34 H342 107.4 no
C33 C34 H341 110.7 no
H343 C34 H341 111.2 no
H342 C34 H341 111.3 no
O31 C132 C133 108.3(6) yes
O31 C132 H1321 109.5 no
C133 C132 H1321 110.4 no
O31 C132 H1322 109.8 no
C133 C132 H1322 109.7 no
H1321 C132 H1322 109.2 no
C132 C133 C134 107.7(8) yes
C132 C133 H1331 110.6 no
C134 C133 H1331 110.8 no
C132 C133 H1332 109.1 no
C134 C133 H1332 109.4 no
H1331 C133 H1332 109.1 no
C133 C134 H1343 110.3 no
C133 C134 H1342 108.9 no
H1343 C134 H1342 109.5 no
C133 C134 H1341 109.6 no
H1343 C134 H1341 109.4 no
H1342 C134 H1341 109.0 no
C26 O35 C36 115.4(3) yes
C26 O35 C136 112.3(3) yes
O35 C36 C37 110.6(3) yes
O35 C36 H361 112.7 no
C37 C36 H361 108.6 no
O35 C36 H362 109.9 no
C37 C36 H362 106.4 no
H361 C36 H362 108.3 no
C36 C37 C38 113.1(4) yes
C36 C37 H371 108.3 no
C38 C37 H371 108.1 no
C36 C37 H372 109.1 no
C38 C37 H372 107.7 no
H371 C37 H372 110.4 no
C37 C38 H381 108.1 no
C37 C38 H382 107.5 no
H381 C38 H382 109.8 no
C37 C38 H383 109.6 no
H381 C38 H383 110.7 no
H382 C38 H383 111.0 no
O35 C136 C137 106.6(4) yes
O35 C136 H1361 112.1 no
C137 C136 H1361 110.8 no
O35 C136 H1362 109.1 no
C137 C136 H1362 107.7 no
H1361 C136 H1362 110.4 no
C136 C137 C138 111.7(4) yes
C136 C137 H1371 108.3 no
C138 C137 H1371 108.0 no
C136 C137 H1372 109.6 no
C138 C137 H1372 108.4 no
H1371 C137 H1372 110.9 no
C137 C138 H1383 108.4 no
C137 C138 H1382 108.2 no
H1383 C138 H1382 110.1 no
C137 C138 H1381 109.1 no
H1383 C138 H1381 111.1 no
H1382 C138 H1381 109.9 no
C27 O39 C40 116.5(2) yes
C27 O39 C140 111.1(8) yes
O39 C40 C41 110.3(2) yes
O39 C40 H401 107.2 no
C41 C40 H401 106.7 no
O39 C40 H402 109.6 no
C41 C40 H402 107.9 no
H401 C40 H402 115.2 no
C40 C41 C42 110.6(3) yes
C40 C41 H411 109.6 no
C42 C41 H411 107.2 no
C40 C41 H412 107.6 no
C42 C41 H412 111.9 no
H411 C41 H412 109.9 no
C41 C42 H422 107.7 no
C41 C42 H421 111.3 no
H422 C42 H421 108.7 no
C41 C42 H423 111.5 no
H422 C42 H423 109.1 no
H421 C42 H423 108.5 no
O39 C140 C141 109.5(5) yes
O39 C140 H1401 109.9 no
C141 C140 H1401 109.2 no
O39 C140 H1402 110.6 no
C141 C140 H1402 107.8 no
H1401 C140 H1402 109.8 no
C140 C141 C142 107.6(5) yes
C140 C141 H1412 111.0 no
C142 C141 H1412 110.1 no
C140 C141 H1411 108.9 no
C142 C141 H1411 109.3 no
H1412 C141 H1411 109.9 no
C141 C142 H1423 108.5 no
C141 C142 H1422 109.2 no
H1423 C142 H1422 108.7 no
C141 C142 H1421 111.0 no
H1423 C142 H1421 109.4 no
H1422 C142 H1421 109.9 no
C28 O43 C44 114.6(2) yes
C28 O43 C144 107.8(3) yes
O43 C44 C45 110.1(4) yes
O43 C44 H442 108.3 no
C45 C44 H442 112.0 no
O43 C44 H441 108.4 no
C45 C44 H441 110.6 no
H442 C44 H441 107.2 no
C44 C45 C46 112.2(5) yes
C44 C45 H451 108.9 no
C46 C45 H451 110.0 no
C44 C45 H452 109.0 no
C46 C45 H452 106.4 no
H451 C45 H452 110.3 no
C45 C46 H462 108.7 no
C45 C46 H461 111.0 no
H462 C46 H461 107.7 no
C45 C46 H463 110.3 no
H462 C46 H463 108.4 no
H461 C46 H463 110.6 no
O43 C144 C145 108.5(5) yes
O43 C144 H1441 108.5 no
C145 C144 H1441 110.8 no
O43 C144 H1442 109.3 no
C145 C144 H1442 112.5 no
H1441 C144 H1442 107.1 no
C144 C145 C146 110.3(8) yes
C144 C145 H1452 109.7 no
C146 C145 H1452 109.2 no
C144 C145 H1451 109.7 no
C146 C145 H1451 108.9 no
H1452 C145 H1451 109.1 no
C145 C146 H1461 108.6 no
C145 C146 H1462 109.4 no
H1461 C146 H1462 109.1 no
C145 C146 H1463 111.0 no
H1461 C146 H1463 109.3 no
H1462 C146 H1463 109.4 no
C29 C47 C48 120.5(2) yes
C29 C47 C52 121.3(2) yes
C48 C47 C52 118.0(2) yes
C47 C48 C49 121.1(3) yes
C47 C48 H481 120.2 no
C49 C48 H481 118.7 no
C48 C49 C50 119.9(3) yes
C48 C49 H491 120.4 no
C50 C49 H491 119.7 no
C49 C50 C51 120.5(3) yes
C49 C50 H501 119.7 no
C51 C50 H501 119.8 no
C50 C51 C52 119.6(3) yes
C50 C51 H511 120.7 no
C52 C51 H511 119.7 no
C47 C52 C51 120.9(3) yes
C47 C52 H521 118.6 no
C51 C52 H521 120.5 no
C29 C53 C54 122.6(3) yes
C29 C53 C58 119.7(3) yes
C54 C53 C58 117.7(3) yes
C53 C54 C55 119.9(4) yes
C53 C54 H541 119.5 no
C55 C54 H541 120.7 no
C54 C55 C56 122.0(4) yes
C54 C55 H551 118.7 no
C56 C55 H551 119.3 no
C55 C56 C57 118.6(4) yes
C55 C56 H561 119.7 no
C57 C56 H561 121.6 no
C56 C57 C58 121.2(4) yes
C56 C57 H571 118.4 no
C58 C57 H571 120.4 no
C53 C58 C57 120.6(4) yes
C53 C58 H581 118.5 no
C57 C58 H581 120.9 no
C30 C59 C60 119.60(19) yes
C30 C59 C64 121.92(18) yes
C60 C59 C64 118.5(2) yes
C59 C60 C61 120.7(2) yes
C59 C60 H601 118.9 no
C61 C60 H601 120.3 no
C60 C61 C62 120.1(2) yes
C60 C61 H611 119.0 no
C62 C61 H611 120.9 no
C61 C62 C63 119.6(2) yes
C61 C62 H621 119.3 no
C63 C62 H621 121.1 no
C62 C63 C64 120.0(2) yes
C62 C63 H631 119.6 no
C64 C63 H631 120.2 no
C63 C64 C59 121.0(2) yes
C63 C64 H641 119.9 no
C59 C64 H641 119.0 no
C30 C65 C66 119.9(2) yes
C30 C65 C70 122.7(2) yes
C66 C65 C70 117.4(2) yes
C65 C66 C67 121.2(3) yes
C65 C66 H661 119.5 no
C67 C66 H661 119.3 no
C66 C67 C68 120.6(3) yes
C66 C67 H671 118.3 no
C68 C67 H671 121.1 no
C67 C68 C69 119.3(3) yes
C67 C68 H681 120.3 no
C69 C68 H681 120.4 no
C68 C69 C70 120.6(3) yes
C68 C69 H691 121.0 no
C70 C69 H691 118.5 no
C69 C70 C65 120.9(3) yes
C69 C70 H701 118.4 no
C65 C70 H701 120.7 no
H9011 O901 H9012 105.6 no
C903 O902 H9021 107.6 no
O902 C903 H9031 109.3 no
O902 C903 H9032 109.8 no
H9031 C903 H9032 109.5 no
O902 C903 H9033 109.4 no
H9031 C903 H9033 109.5 no
H9032 C903 H9033 109.5 no

loop_
_geom_bond_atom_site_label_1
_geom_bond_atom_site_label_2
_geom_bond_distance
_geom_bond_publ_flag
C1 C2 1.521(3) yes
C1 C24 1.387(4) yes
C1 C25 1.400(3) yes
C2 C3 1.521(3) yes
C2 H21 0.943 no
C2 H22 0.955 no
C3 C4 1.391(4) yes
C3 C28 1.406(3) yes
C4 C5 1.386(3) yes
C4 H41 0.932 no
C5 C6 1.395(3) yes
C5 H51 0.936 no
C6 C7 1.390(4) yes
C6 C29 1.551(3) yes
C7 C8 1.516(3) yes
C7 C28 1.392(3) yes
C8 C9 1.505(4) yes
C8 H81 0.950 no
C8 H82 0.974 no
C9 C10 1.382(4) yes
C9 C27 1.404(3) yes
C10 C11 1.391(4) yes
C10 C29 1.554(3) yes
C11 C12 1.384(4) yes
C11 H111 0.941 no
C12 C13 1.388(4) yes
C12 H121 0.948 no
C13 C14 1.522(3) yes
C13 C27 1.401(4) yes
C14 C15 1.534(3) yes
C14 H141 0.981 no
C14 H142 0.979 no
C15 C16 1.388(4) yes
C15 C26 1.393(4) yes
C16 C17 1.385(3) yes
C16 H161 0.928 no
C17 C18 1.385(3) yes
C17 H171 0.923 no
C18 C19 1.396(3) yes
C18 C30 1.557(3) yes
C19 C20 1.503(3) yes
C19 C26 1.393(3) yes
C20 C21 1.511(3) yes
C20 H201 0.987 no
C20 H202 0.948 no
C21 C22 1.390(3) yes
C21 C25 1.394(3) yes
C22 C23 1.392(3) yes
C22 C30 1.550(3) yes
C23 C24 1.383(3) yes
C23 H231 0.946 no
C24 H241 0.943 no
C25 O31 1.379(3) yes
C26 O35 1.389(3) yes
C27 O39 1.388(3) yes
C28 O43 1.380(3) yes
C29 C47 1.541(3) yes
C29 C53 1.541(4) yes
C30 C59 1.548(3) yes
C30 C65 1.531(3) yes
O31 C32 1.455(3) yes
O31 C132 1.450(5) yes
C32 C33 1.507(4) yes
C32 H321 0.968 no
C32 H322 0.971 no
C33 C34 1.524(4) yes
C33 H331 0.992 no
C33 H332 0.983 no
C34 H343 0.983 no
C34 H342 0.986 no
C34 H341 0.965 no
C132 C133 1.503(5) yes
C132 H1321 0.976 no
C132 H1322 0.971 no
C133 C134 1.538(5) yes
C133 H1331 0.969 no
C133 H1332 0.974 no
C134 H1343 0.964 no
C134 H1342 0.969 no
C134 H1341 0.970 no
O35 C36 1.491(4) yes
O35 C136 1.432(4) yes
C36 C37 1.508(4) yes
C36 H361 0.977 no
C36 H362 0.973 no
C37 C38 1.526(4) yes
C37 H371 0.983 no
C37 H372 0.984 no
C38 H381 0.969 no
C38 H382 0.977 no
C38 H383 0.951 no
C136 C137 1.499(4) yes
C136 H1361 0.979 no
C136 H1362 0.990 no
C137 C138 1.534(4) yes
C137 H1371 0.968 no
C137 H1372 0.971 no
C138 H1383 0.966 no
C138 H1382 0.966 no
C138 H1381 0.959 no
O39 C40 1.456(3) yes
O39 C140 1.458(5) yes
C40 C41 1.500(3) yes
C40 H401 1.006 no
C40 H402 0.987 no
C41 C42 1.537(3) yes
C41 H411 0.977 no
C41 H412 0.991 no
C42 H422 0.979 no
C42 H421 0.969 no
C42 H423 0.957 no
C140 C141 1.503(5) yes
C140 H1401 0.971 no
C140 H1402 0.972 no
C141 C142 1.540(5) yes
C141 H1412 0.970 no
C141 H1411 0.971 no
C142 H1423 0.967 no
C142 H1422 0.964 no
C142 H1421 0.959 no
O43 C44 1.454(3) yes
O43 C144 1.469(4) yes
C44 C45 1.510(4) yes
C44 H442 0.985 no
C44 H441 0.990 no
C45 C46 1.542(5) yes
C45 H451 0.979 no
C45 H452 0.980 no
C46 H462 0.986 no
C46 H461 0.967 no
C46 H463 0.972 no
C144 C145 1.507(5) yes
C144 H1441 0.973 no
C144 H1442 0.978 no
C145 C146 1.538(5) yes
C145 H1452 0.973 no
C145 H1451 0.975 no
C146 H1461 0.968 no
C146 H1462 0.965 no
C146 H1463 0.957 no
C47 C48 1.393(4) yes
C47 C52 1.388(4) yes
C48 C49 1.378(4) yes
C48 H481 0.951 no
C49 C50 1.360(5) yes
C49 H491 0.937 no
C50 C51 1.387(5) yes
C50 H501 0.934 no
C51 C52 1.378(4) yes
C51 H511 0.952 no
C52 H521 0.950 no
C53 C54 1.391(4) yes
C53 C58 1.404(4) yes
C54 C55 1.401(5) yes
C54 H541 0.934 no
C55 C56 1.349(7) yes
C55 H551 0.961 no
C56 C57 1.379(7) yes
C56 H561 0.949 no
C57 C58 1.380(5) yes
C57 H571 0.952 no
C58 H581 0.962 no
C59 C60 1.394(3) yes
C59 C64 1.377(3) yes
C60 C61 1.386(3) yes
C60 H601 0.958 no
C61 C62 1.380(4) yes
C61 H611 0.937 no
C62 C63 1.381(3) yes
C62 H621 0.968 no
C63 C64 1.390(3) yes
C63 H631 0.938 no
C64 H641 0.940 no
C65 C66 1.400(4) yes
C65 C70 1.386(4) yes
C66 C67 1.378(4) yes
C66 H661 0.910 no
C67 C68 1.375(5) yes
C67 H671 0.953 no
C68 C69 1.369(5) yes
C68 H681 0.939 no
C69 C70 1.396(4) yes
C69 H691 0.946 no
C70 H701 0.953 no
O901 H9011 0.862 no
O901 H9012 0.862 no
O902 C903 1.418(4) yes
O902 H9021 0.867 no
C903 H9031 0.950 no
C903 H9032 0.950 no
C903 H9033 0.950 no

loop_
_geom_hbond_atom_site_label_D
_geom_hbond_atom_site_label_H
_geom_hbond_atom_site_label_A
_geom_hbond_angle_DHA
_geom_hbond_distance_DH
_geom_hbond_distance_HA
_geom_hbond_distance_DA
_geom_hbond_publ_flag
C132 H1322 O902 138 0.971 2.596 3.380(6) yes
C46 H461 O901 149 0.967 2.551 3.419(6) yes
O901 H9011 O35 132 0.862 2.307 2.951(6) yes
O901 H9011 O39 148 0.862 2.178 2.947(6) yes
O901 H9012 O31 148 0.862 2.187 2.952(6) yes
O901 H9012 O43 129 0.862 2.463 3.083(6) yes
O902 H9021 O901 168 0.867 1.709 2.564(6) yes
